data_4024174
loop_
_publ_author_name
'Alexander O. Terent'ev'
'Maxim M. Platonov'
'Eduard J. Sonneveld'
'Rene Peschar'
'Vladimir V. Chernyshev'
'Zoya A. Starikova'
'Gennady I. Nikishin'

_publ_section_title
;
 New Preparation of 1,2,4,5,7,8-Hexaoxonanes
;
_journal_name_full 'Journal of Organic Chemistry'
_journal_page_first 7237
_journal_page_last 7243
_journal_paper_doi 10.1021/jo071072c
_journal_volume 72
_journal_year 2007
_chemical_compound_source
; The title compound was synthesized in the Institute of Organic
Chemistry Russian Academy of Sciences, Moscow, Russia.
;
_chemical_formula_moiety 'C22 H34 O6'
_chemical_formula_sum 'C22 H34 O6'
_chemical_formula_weight 394.49
_chemical_name_systematic
; 
 ? 
;
_space_group_IT_number 14
_symmetry_cell_setting monoclinic
_symmetry_space_group_name_Hall '-P 2ybc'
_symmetry_space_group_name_H-M 'P 1 21/c 1'
_audit_creation_method manual
_cell_angle_alpha 90.00
_cell_angle_beta 103.18(4)
_cell_angle_gamma 90.00
_cell_formula_units_Z 4
_cell_length_a 11.072(9)
_cell_length_b 11.854(9)
_cell_length_c 16.489(12)
_cell_measurement_temperature 295(2)
_cell_volume 2107(3)
_computing_cell_refinement 'LSPAID (Visser et al., 1986)'
_computing_data_collection 'Xpert software'
_computing_data_reduction 'Xpert software'
_computing_molecular_graphics 'PLATON (Spek, 2003)'
_computing_publication_material '  MRIA, SHELXL97 (Sheldrick, 1997), PARST (Nardelli, 1995)'
_computing_structure_refinement MRIA
_computing_structure_solution 'MRIA (Chernyshev & Zlokazov, 1992)'
_diffrn_ambient_temperature 295(2)
_diffrn_detector_type Xcelerator
_diffrn_measured_fraction_theta_full 1.000
_diffrn_measured_fraction_theta_max 1.000
_diffrn_measurement_device 'XPert PRO X-ray diffraction system'
_diffrn_radiation_monochromator 'PW3110/65, four Ge(220) crystals'
_diffrn_radiation_source 'PW3373/00, line-focus sealed tube'
_diffrn_radiation_type CuK\a~1~
_diffrn_radiation_wavelength 1.5406
_diffrn_reflns_theta_full 34.99
_diffrn_source 'Fine focus X-ray tube'
_diffrn_source_target Cu
_exptl_absorpt_coefficient_mu 0.726
_exptl_absorpt_correction_type none
_exptl_crystal_density_diffrn 1.244
_exptl_crystal_density_method 'not measured'
_exptl_crystal_F_000 856
_pd_block_diffractogram_id pattern_ad_T
_pd_char_colour white
_pd_instr_location ' University of Amsterdam'
_pd_meas_2theta_range_inc 0.008
_pd_meas_2theta_range_max 69.981
_pd_meas_2theta_range_min 5.005
_pd_meas_number_of_points 8123
_pd_meas_scan_method cont
_pd_proc_2theta_range_inc 0.008
_pd_proc_2theta_range_max 69.981
_pd_proc_2theta_range_min 5.005
_pd_proc_ls_background_function 'Chebyshev polynomial up to the 5th order'
_pd_proc_ls_profile_function 'split-type pseudo-Voigt (Toraya, 1986)'
_pd_proc_ls_prof_R_factor 0.0445
_pd_proc_ls_prof_wR_expected 0.0120
_pd_proc_ls_prof_wR_factor 0.0600
_pd_proc_wavelength 1.5406
_pd_spec_mounting '  pressed as a thin layer in the specimen holder of the camera'
_pd_spec_mount_mode transmission
_pd_spec_shape cylinder
_pd_spec_size_axial 15
_pd_spec_size_equat 0.7
_pd_spec_size_thick 0.7
_refine_diff_density_max 0.44
_refine_diff_density_min -0.39
_refine_diff_density_rms 0.22
_refine_ls_extinction_method none
_refine_ls_hydrogen_treatment constr
_refine_ls_matrix_type fullcycle
_refine_ls_number_parameters 147
_refine_ls_number_restraints 277
_refine_ls_shift/su_max .007
_refine_ls_shift/su_mean .002
_refine_ls_structure_factor_coef Inet
_refine_ls_weighting_scheme sigma
_cod_data_source_file jo071072c-File005.cif
_cod_data_source_block monocl
_cod_original_sg_symbol_H-M 'P 21/c'
_cod_database_code 4024174

loop_
_symmetry_equiv_pos_as_xyz
'x, y, z'
'x, -y+1/2, z+1/2'
'-x, -y, -z'
'-x, y-1/2, -z-1/2'

loop_
_atom_site_label
_atom_site_type_symbol
_atom_site_fract_x
_atom_site_fract_y
_atom_site_fract_z
_atom_site_U_iso_or_equiv
_atom_site_adp_type
_atom_site_occupancy
_atom_site_symmetry_multiplicity
_atom_site_calc_flag
_atom_site_refinement_flags
_atom_site_disorder_assembly
_atom_site_disorder_group
C8 C 0.0087(12) 0.6699(11) 0.2163(8) 0.050 Uiso 1 1 d . . .
H8 H 0.0690 0.7264 0.2436 0.050 Uiso 1 1 calc . . .
C9 C -0.1081(13) 0.6743(10) 0.2536(9) 0.050 Uiso 1 1 d . . .
H9A H -0.0846 0.6585 0.3128 0.050 Uiso 1 1 calc . . .
H9B H -0.1440 0.7493 0.2462 0.050 Uiso 1 1 calc . . .
C5 C -0.2051(12) 0.5866(11) 0.2100(8) 0.050 Uiso 1 1 d . . .
H5 H -0.2788 0.5908 0.2334 0.050 Uiso 1 1 calc . . .
C4 C -0.2424(11) 0.6108(12) 0.1151(7) 0.050 Uiso 1 1 d . . .
H4A H -0.2797 0.6851 0.1055 0.050 Uiso 1 1 calc . . .
H4B H -0.3029 0.5556 0.0879 0.050 Uiso 1 1 calc . . .
C3 C -0.1255(12) 0.6049(11) 0.0782(7) 0.050 Uiso 1 1 d . . .
H3 H -0.1490 0.6200 0.0182 0.050 Uiso 1 1 calc . . .
C7 C -0.0297(12) 0.6944(12) 0.1214(8) 0.050 Uiso 1 1 d . . .
H7A H 0.0429 0.6921 0.0978 0.050 Uiso 1 1 calc . . .
H7B H -0.0658 0.7692 0.1121 0.050 Uiso 1 1 calc . . .
C6 C -0.1478(11) 0.4664(10) 0.2243(9) 0.050 Uiso 1 1 d . . .
H6A H -0.1260 0.4498 0.2835 0.050 Uiso 1 1 calc . . .
H6B H -0.2080 0.4109 0.1972 0.050 Uiso 1 1 calc . . .
C1 C -0.0300(13) 0.4597(11) 0.1881(8) 0.050 Uiso 1 1 d . . .
H1 H 0.0061 0.3840 0.1971 0.050 Uiso 1 1 calc . . .
C2 C -0.0665(10) 0.4857(12) 0.0934(9) 0.050 Uiso 1 1 d . . .
H2A H -0.1252 0.4296 0.0654 0.050 Uiso 1 1 calc . . .
H2B H 0.0066 0.4820 0.0704 0.050 Uiso 1 1 calc . . .
C10 C 0.0673(11) 0.5491(12) 0.2316(9) 0.050 Uiso 1 1 d . . .
O11 O 0.0966(9) 0.5153(8) 0.3176(6) 0.093(1) Uiso 1 1 d . . .
O12 O 0.2413(9) 0.4420(7) 0.2090(6) 0.093(1) Uiso 1 1 d . . .
O13 O 0.1911(9) 0.5982(8) 0.3668(6) 0.093(1) Uiso 1 1 d . . .
C14 C 0.3725(12) 0.4628(12) 0.2383(9) 0.050 Uiso 1 1 d . . .
C15 C 0.2865(12) 0.5357(11) 0.4223(9) 0.050 Uiso 1 1 d . . .
O16 O 0.4032(9) 0.5225(9) 0.3159(6) 0.093(1) Uiso 1 1 d . . .
O17 O 0.3499(9) 0.4566(8) 0.3803(6) 0.093(1) Uiso 1 1 d . . .
C18 C 0.3734(13) 0.6287(11) 0.4695(8) 0.050 Uiso 1 1 d . . .
H18A H 0.4489 0.5938 0.5010 0.050 Uiso 1 1 calc . . .
H18B H 0.3960 0.6794 0.4293 0.050 Uiso 1 1 calc . . .
C19 C 0.2366(12) 0.4592(11) 0.4841(9) 0.050 Uiso 1 1 d . . .
H19A H 0.1773 0.4058 0.4530 0.050 Uiso 1 1 calc . . .
H19B H 0.3047 0.4168 0.5179 0.050 Uiso 1 1 calc . . .
C20 C 0.2586(11) 0.6233(12) 0.5877(8) 0.050 Uiso 1 1 d . . .
H20A H 0.2120 0.6701 0.6180 0.050 Uiso 1 1 calc . . .
H20B H 0.3257 0.5884 0.6281 0.050 Uiso 1 1 calc . . .
C21 C 0.1732(13) 0.5308(13) 0.5415(7) 0.050 Uiso 1 1 d . . .
H21A H 0.0989 0.5653 0.5081 0.050 Uiso 1 1 calc . . .
H21B H 0.1484 0.4816 0.5819 0.050 Uiso 1 1 calc . . .
C22 C 0.3136(13) 0.6980(11) 0.5298(9) 0.050 Uiso 1 1 d . . .
H22A H 0.3759 0.7470 0.5631 0.050 Uiso 1 1 calc . . .
H22B H 0.2487 0.7454 0.4976 0.050 Uiso 1 1 calc . . .
C23 C 0.4279(12) 0.5393(12) 0.1793(9) 0.050 Uiso 1 1 d . . .
H23A H 0.3856 0.6115 0.1729 0.050 Uiso 1 1 calc . . .
H23B H 0.5150 0.5528 0.2038 0.050 Uiso 1 1 calc . . .
C24 C 0.4285(11) 0.3426(10) 0.2441(8) 0.050 Uiso 1 1 d . . .
H24A H 0.5147 0.3463 0.2740 0.050 Uiso 1 1 calc . . .
H24B H 0.3848 0.2952 0.2760 0.050 Uiso 1 1 calc . . .
C25 C 0.4142(12) 0.4835(11) 0.0924(9) 0.050 Uiso 1 1 d . . .
H25A H 0.3269 0.4796 0.0650 0.050 Uiso 1 1 calc . . .
H25B H 0.4553 0.5302 0.0586 0.050 Uiso 1 1 calc . . .
C26 C 0.4213(12) 0.2877(12) 0.1585(9) 0.050 Uiso 1 1 d . . .
H26A H 0.4696 0.2186 0.1662 0.050 Uiso 1 1 calc . . .
H26B H 0.3358 0.2678 0.1340 0.050 Uiso 1 1 calc . . .
C27 C 0.4694(13) 0.3650(11) 0.0981(9) 0.050 Uiso 1 1 d . . .
H27A H 0.5589 0.3705 0.1160 0.050 Uiso 1 1 calc . . .
H27B H 0.4501 0.3311 0.0431 0.050 Uiso 1 1 calc . . .
O28 O 0.1748(9) 0.5557(9) 0.1975(6) 0.093(1) Uiso 1 1 d . . .

loop_
_atom_type_symbol
_atom_type_description
_atom_type_scat_dispersion_real
_atom_type_scat_dispersion_imag
_atom_type_scat_source
O O 0.0492 0.0322 'International Tables Vol C Tables 4.2.6.8 and 6.1.1.4'
C C 0.0181 0.0091 'International Tables Vol C Tables 4.2.6.8 and 6.1.1.4'
H H 0.0000 0.0000 'International Tables Vol C Tables 4.2.6.8 and 6.1.1.4'

loop_
_geom_angle_atom_site_label_1
_geom_angle_atom_site_label_2
_geom_angle_atom_site_label_3
_geom_angle
_geom_angle_site_symmetry_1
_geom_angle_site_symmetry_3
_geom_angle_publ_flag
O13 O11 C10 108.5(9) . . ?
O28 O12 C14 108.1(9) . . ?
O11 O13 C15 108.8(9) . . ?
O17 O16 C14 108.4(9) . . ?
O16 O17 C15 107.9(9) . . ?
O12 O28 C10 108.9(9) . . ?
C2 C1 C6 109.1(11) . . ?
C2 C1 C10 108.7(11) . . ?
C6 C1 C10 109.9(10) . . ?
C1 C2 C3 110.3(11) . . ?
C2 C3 C4 109.6(10) . . ?
C2 C3 C7 109.2(10) . . ?
C4 C3 C7 109.4(10) . . ?
C3 C4 C5 109.5(10) . . ?
C4 C5 C6 109.1(11) . . ?
C4 C5 C9 109.9(11) . . ?
C6 C5 C9 109.2(11) . . ?
C1 C6 C5 109.7(10) . . ?
C3 C7 C8 109.6(11) . . ?
C7 C8 C9 109.3(11) . . ?
C7 C8 C10 109.9(11) . . ?
C9 C8 C10 108.5(10) . . ?
C5 C9 C8 110.2(11) . . ?
O11 C10 O28 112.5(10) . . ?
O11 C10 C1 103.9(10) . . ?
O11 C10 C8 113.9(11) . . ?
O28 C10 C1 113.9(11) . . ?
O28 C10 C8 103.8(11) . . ?
C1 C10 C8 109.2(11) . . ?
O12 C14 O16 113.5(11) . . ?
O12 C14 C23 113.6(11) . . ?
O12 C14 C24 102.8(10) . . ?
O16 C14 C23 102.9(11) . . ?
O16 C14 C24 112.9(11) . . ?
C23 C14 C24 111.5(11) . . ?
O13 C15 O17 113.5(11) . . ?
O13 C15 C18 103.6(10) . . ?
O13 C15 C19 113.5(11) . . ?
O17 C15 C18 112.9(11) . . ?
O17 C15 C19 102.7(10) . . ?
C18 C15 C19 111.0(11) . . ?
C15 C18 C22 113.1(12) . . ?
C15 C19 C21 111.0(11) . . ?
C21 C20 C22 113.1(11) . . ?
C19 C21 C20 112.4(11) . . ?
C18 C22 C20 112.5(11) . . ?
C14 C23 C25 111.1(11) . . ?
C14 C24 C26 113.3(11) . . ?
C23 C25 C27 112.4(12) . . ?
C24 C26 C27 112.9(11) . . ?
C25 C27 C26 113.3(12) . . ?
C2 C1 H1 109 . . ?
C6 C1 H1 109 . . ?
C10 C1 H1 109 . . ?
C1 C2 H2A 109 . . ?
C1 C2 H2B 109 . . ?
C3 C2 H2A 109 . . ?
C3 C2 H2B 109 . . ?
H2A C2 H2B 108 . . ?
C2 C3 H3 109 . . ?
C4 C3 H3 109 . . ?
C7 C3 H3 109 . . ?
C3 C4 H4A 109 . . ?
C3 C4 H4B 109 . . ?
C5 C4 H4A 109 . . ?
C5 C4 H4B 109 . . ?
H4A C4 H4B 108 . . ?
C4 C5 H5 109 . . ?
C6 C5 H5 109 . . ?
C9 C5 H5 109 . . ?
C1 C6 H6A 109 . . ?
C1 C6 H6B 109 . . ?
C5 C6 H6A 109 . . ?
C5 C6 H6B 109 . . ?
H6A C6 H6B 108 . . ?
C3 C7 H7A 109 . . ?
C3 C7 H7B 109 . . ?
C8 C7 H7A 109 . . ?
C8 C7 H7B 109 . . ?
H7A C7 H7B 108 . . ?
C7 C8 H8 109 . . ?
C9 C8 H8 109 . . ?
C10 C8 H8 109 . . ?
C5 C9 H9A 109 . . ?
C5 C9 H9B 109 . . ?
C8 C9 H9A 109 . . ?
C8 C9 H9B 109 . . ?
H9A C9 H9B 108 . . ?
C15 C18 H18A 109 . . ?
C15 C18 H18B 108 . . ?
C22 C18 H18A 108 . . ?
C22 C18 H18B 108 . . ?
H18A C18 H18B 107 . . ?
C15 C19 H19A 109 . . ?
C15 C19 H19B 109 . . ?
C21 C19 H19A 109 . . ?
C21 C19 H19B 109 . . ?
H19A C19 H19B 108 . . ?
C21 C20 H20A 108 . . ?
C21 C20 H20B 108 . . ?
C22 C20 H20A 108 . . ?
C22 C20 H20B 108 . . ?
H20A C20 H20B 107 . . ?
C19 C21 H21A 109 . . ?
C19 C21 H21B 109 . . ?
C20 C21 H21A 109 . . ?
C20 C21 H21B 109 . . ?
H21A C21 H21B 107 . . ?
C18 C22 H22A 109 . . ?
C18 C22 H22B 109 . . ?
C20 C22 H22A 109 . . ?
C20 C22 H22B 109 . . ?
H22A C22 H22B 107 . . ?
C14 C23 H23A 109 . . ?
C14 C23 H23B 109 . . ?
C25 C23 H23A 109 . . ?
C25 C23 H23B 109 . . ?
H23A C23 H23B 108 . . ?
C14 C24 H24A 108 . . ?
C14 C24 H24B 108 . . ?
C26 C24 H24A 108 . . ?
C26 C24 H24B 108 . . ?
H24A C24 H24B 107 . . ?
C23 C25 H25A 109 . . ?
C23 C25 H25B 109 . . ?
C27 C25 H25A 109 . . ?
C27 C25 H25B 109 . . ?
H25A C25 H25B 107 . . ?
C24 C26 H26A 108 . . ?
C24 C26 H26B 109 . . ?
C27 C26 H26A 109 . . ?
C27 C26 H26B 108 . . ?
H26A C26 H26B 107 . . ?
C25 C27 H27A 108 . . ?
C25 C27 H27B 108 . . ?
C26 C27 H27A 108 . . ?
C26 C27 H27B 108 . . ?
H27A C27 H27B 107 . . ?

loop_
_geom_bond_atom_site_label_1
_geom_bond_atom_site_label_2
_geom_bond_distance
_geom_bond_site_symmetry_2
_geom_bond_publ_flag
O11 O13 1.527(14) . ?
O11 C10 1.438(17) . ?
O12 O28 1.527(14) . ?
O12 C14 1.444(17) . ?
O13 C15 1.436(17) . ?
O16 O17 1.540(14) . ?
O16 C14 1.434(17) . ?
O17 C15 1.440(17) . ?
O28 C10 1.430(16) . ?
C8 C9 1.55(2) . ?
C8 C7 1.553(18) . ?
C8 C10 1.569(19) . ?
C9 C5 1.549(19) . ?
C5 C4 1.551(17) . ?
C5 C6 1.556(18) . ?
C4 C3 1.552(18) . ?
C3 C7 1.554(19) . ?
C3 C2 1.553(19) . ?
C6 C1 1.555(19) . ?
C1 C2 1.552(19) . ?
C1 C10 1.564(19) . ?
C14 C23 1.55(2) . ?
C14 C24 1.548(19) . ?
C15 C18 1.551(19) . ?
C15 C19 1.56(2) . ?
C18 C22 1.55(2) . ?
C19 C21 1.55(2) . ?
C20 C21 1.53(2) . ?
C20 C22 1.527(19) . ?
C23 C25 1.55(2) . ?
C24 C26 1.540(19) . ?
C25 C27 1.526(19) . ?
C26 C27 1.54(2) . ?
C8 H8 0.98 . ?
C9 H9A 0.97 . ?
C9 H9B 0.97 . ?
C5 H5 0.98 . ?
C4 H4A 0.97 . ?
C4 H4B 0.97 . ?
C3 H3 0.98 . ?
C7 H7A 0.97 . ?
C7 H7B 0.97 . ?
C6 H6A 0.97 . ?
C6 H6B 0.97 . ?
C1 H1 0.98 . ?
C2 H2A 0.97 . ?
C2 H2B 0.97 . ?
C18 H18A 0.97 . ?
C18 H18B 0.97 . ?
C19 H19A 0.97 . ?
C19 H19B 0.97 . ?
C20 H20A 0.97 . ?
C20 H20B 0.97 . ?
C21 H21A 0.97 . ?
C21 H21B 0.97 . ?
C22 H22A 0.97 . ?
C22 H22B 0.97 . ?
C23 H23A 0.97 . ?
C23 H23B 0.97 . ?
C24 H24A 0.97 . ?
C24 H24B 0.97 . ?
C25 H25A 0.97 . ?
C25 H25B 0.97 . ?
C26 H26A 0.97 . ?
C26 H26B 0.97 . ?
C27 H27A 0.97 . ?
C27 H27B 0.97 . ?
